data_1576082
loop_
_publ_author_name
'Chakraborty, Soumi'
'Agyekum, Kianna'
'Kim, Dooyoung'
'Teets, Thomas S.'

_publ_section_title
;
 Ligand substituents modulate excited-state lifetime and energy-transfer
 reactivity in Cu(i) photosensitizers supported by salicylaldimine and
 isocyanide ligands.
;
_journal_issue 47
_journal_name_full 'Chemical science'
_journal_page_first 22527
_journal_page_last 22535
_journal_paper_doi 10.1039/d5sc07286g
_journal_volume 16
_journal_year 2025
_chemical_formula_sum 'C24 H17 Cu F6 N2 O'
_chemical_formula_weight 526.93
_space_group_crystal_system triclinic
_space_group_IT_number 2
_space_group_name_Hall '-P 1'
_space_group_name_H-M_alt 'P -1'
_atom_sites_solution_hydrogens geom
_audit_creation_method SHELXL-2018/3
_audit_update_record
;
2025-05-23 deposited with the CCDC.	2025-10-17 downloaded from the CCDC.
;
_cell_angle_alpha 84.919(6)
_cell_angle_beta 89.323(6)
_cell_angle_gamma 73.694(6)
_cell_formula_units_Z 4
_cell_length_a 9.201(5)
_cell_length_b 14.371(8)
_cell_length_c 17.738(10)
_cell_measurement_reflns_used 8922
_cell_measurement_temperature 123(2)
_cell_measurement_theta_max 27.01
_cell_measurement_theta_min 2.37
_cell_volume 2242(2)
_computing_cell_refinement 'Bruker SAINT'
_computing_data_collection 'Bruker APEX2'
_computing_data_reduction 'Bruker SAINT'
_computing_molecular_graphics 'Bruker SHELXTL'
_computing_publication_material 'Bruker SHELXTL'
_computing_structure_refinement 'SHELXL-2018/3 (Sheldrick, 2018)'
_computing_structure_solution 'SHELXT 2018/2 (Sheldrick, 2018)'
_diffrn_ambient_temperature 123(2)
_diffrn_measured_fraction_theta_full 1.000
_diffrn_measured_fraction_theta_max 0.998
_diffrn_measurement_device_type 'Bruker APEX-II CCD'
_diffrn_measurement_method '\f and \w scans'
_diffrn_radiation_type MoK\a
_diffrn_radiation_wavelength 0.71073
_diffrn_reflns_av_R_equivalents 0.0331
_diffrn_reflns_av_unetI/netI 0.0404
_diffrn_reflns_Laue_measured_fraction_full 1.000
_diffrn_reflns_Laue_measured_fraction_max 0.998
_diffrn_reflns_limit_h_max 11
_diffrn_reflns_limit_h_min -11
_diffrn_reflns_limit_k_max 18
_diffrn_reflns_limit_k_min -18
_diffrn_reflns_limit_l_max 22
_diffrn_reflns_limit_l_min -22
_diffrn_reflns_number 29846
_diffrn_reflns_point_group_measured_fraction_full 1.000
_diffrn_reflns_point_group_measured_fraction_max 0.998
_diffrn_reflns_theta_full 25.242
_diffrn_reflns_theta_max 27.103
_diffrn_reflns_theta_min 1.153
_exptl_absorpt_coefficient_mu 1.043
_exptl_absorpt_correction_T_max 0.7456
_exptl_absorpt_correction_T_min 0.6564
_exptl_absorpt_correction_type multi-scan
_exptl_absorpt_process_details sadabs
_exptl_crystal_colour yellow
_exptl_crystal_density_diffrn 1.561
_exptl_crystal_description plate
_exptl_crystal_F_000 1064
_exptl_crystal_size_max 0.260
_exptl_crystal_size_mid 0.210
_exptl_crystal_size_min 0.050
_refine_diff_density_max 1.303
_refine_diff_density_min -0.510
_refine_diff_density_rms 0.095
_refine_ls_extinction_method none
_refine_ls_goodness_of_fit_ref 1.041
_refine_ls_hydrogen_treatment constr
_refine_ls_matrix_type full
_refine_ls_number_parameters 618
_refine_ls_number_reflns 9881
_refine_ls_number_restraints 116
_refine_ls_restrained_S_all 1.097
_refine_ls_R_factor_all 0.0578
_refine_ls_R_factor_gt 0.0398
_refine_ls_shift/su_max 0.001
_refine_ls_shift/su_mean 0.000
_refine_ls_structure_factor_coef Fsqd
_refine_ls_weighting_details 'w=1/[\s^2^(Fo^2^)+(0.0604P)^2^+1.2835P] where P=(Fo^2^+2Fc^2^)/3'
_refine_ls_weighting_scheme calc
_refine_ls_wR_factor_gt 0.1038
_refine_ls_wR_factor_ref 0.1151
_reflns_Friedel_coverage 0.000
_reflns_number_gt 7633
_reflns_number_total 9881
_reflns_threshold_expression 'I > 2\s(I)'
_cod_data_source_file d5sc07286g9.cif
_cod_data_source_block Cu2
_cod_depositor_comments 'Adding full bibliography for 1576081--1576086.cif.'
_cod_database_code 1576082
_shelx_shelxl_version_number 2018/3
_shelx_space_group_comment
; 
The symmetry employed for this shelxl refinement is uniquely defined 
by the following loop, which should always be used as a source of 
symmetry information in preference to the above space-group names. 
They are only intended as comments. 
;
_shelx_estimated_absorpt_t_min 0.773
_shelx_estimated_absorpt_t_max 0.950

loop_
_space_group_symop_operation_xyz
'x, y, z'
'-x, -y, -z'

loop_
_atom_site_label
_atom_site_type_symbol
_atom_site_fract_x
_atom_site_fract_y
_atom_site_fract_z
_atom_site_U_iso_or_equiv
_atom_site_adp_type
_atom_site_occupancy
_atom_site_site_symmetry_order
_atom_site_calc_flag
_atom_site_refinement_flags_posn
_atom_site_refinement_flags_adp
_atom_site_refinement_flags_occupancy
_atom_site_disorder_assembly
_atom_site_disorder_group
O1 O 0.9725(2) 0.36673(12) 0.91888(10) 0.0249(4) Uani 1 1 d . . . . .
Cu1 Cu 0.91531(3) 0.50497(2) 0.92638(2) 0.02236(9) Uani 1 1 d . . . . .
C1 C 1.1790(3) 0.46072(18) 0.83020(14) 0.0217(5) Uani 1 1 d . . . . .
H1 H 1.252578 0.479602 0.799187 0.026 Uiso 1 1 calc R U . . .
C11 C 1.0826(3) 0.62839(17) 0.84317(14) 0.0197(5) Uani 1 1 d . . . . .
C12 C 1.1103(3) 0.67618(19) 0.90388(16) 0.0278(6) Uani 1 1 d . . . . .
H12 H 1.125659 0.642789 0.953083 0.033 Uiso 1 1 calc R U . . .
C13 C 1.1158(3) 0.77186(19) 0.89365(16) 0.0302(6) Uani 1 1 d . . . . .
H13 H 1.136570 0.803225 0.935537 0.036 Uiso 1 1 calc R U . . .
C14 C 1.0912(3) 0.82181(18) 0.82234(16) 0.0269(6) Uani 1 1 d . U . . .
C15 C 1.0587(3) 0.77644(18) 0.76149(16) 0.0250(5) Uani 1 1 d . . . . .
H15 H 1.039269 0.811144 0.712853 0.030 Uiso 1 1 calc R U . . .
C16 C 1.0544(3) 0.68000(18) 0.77158(14) 0.0205(5) Uani 1 1 d . . . . .
C17 C 1.1035(4) 0.9240(2) 0.8103(2) 0.0398(7) Uani 1 1 d . U . . .
C18 C 1.0177(3) 0.63432(19) 0.70420(16) 0.0265(6) Uani 1 1 d . . . . .
C21 C 1.0909(3) 0.31665(18) 0.88506(14) 0.0210(5) Uani 1 1 d . . . . .
C22 C 1.1259(3) 0.21298(18) 0.89129(15) 0.0253(6) Uani 1 1 d . . . . .
H22 H 1.061759 0.182481 0.920213 0.030 Uiso 1 1 calc R U . . .
C23 C 1.2491(3) 0.15602(19) 0.85692(16) 0.0288(6) Uani 1 1 d . . . . .
H23 H 1.267782 0.087300 0.862442 0.035 Uiso 1 1 calc R U . . .
C24 C 1.3480(3) 0.1967(2) 0.81391(16) 0.0299(6) Uani 1 1 d . . . . .
H24 H 1.433256 0.156457 0.790497 0.036 Uiso 1 1 calc R U . . .
C25 C 1.3189(3) 0.29629(19) 0.80630(16) 0.0271(6) Uani 1 1 d . . . . .
H25 H 1.385374 0.324439 0.776960 0.032 Uiso 1 1 calc R U . . .
C26 C 1.1930(3) 0.35847(18) 0.84079(14) 0.0215(5) Uani 1 1 d . . . . .
C30 C 0.7571(3) 0.5944(2) 0.96494(15) 0.0250(6) Uani 1 1 d . . . . .
C31 C 0.5323(3) 0.73240(19) 1.00312(15) 0.0250(6) Uani 1 1 d . . . . .
C32 C 0.5294(3) 0.8266(2) 0.97254(16) 0.0313(6) Uani 1 1 d . . . . .
C33 C 0.4069(4) 0.9022(2) 0.99254(19) 0.0418(8) Uani 1 1 d . . . . .
H33 H 0.398439 0.966929 0.972259 0.050 Uiso 1 1 calc R U . . .
C34 C 0.2984(4) 0.8844(2) 1.0411(2) 0.0453(8) Uani 1 1 d . . . . .
H34 H 0.218031 0.937449 1.055153 0.054 Uiso 1 1 calc R U . . .
C35 C 0.3040(3) 0.7912(2) 1.06977(18) 0.0391(7) Uani 1 1 d . . . . .
H35 H 0.226934 0.780640 1.102713 0.047 Uiso 1 1 calc R U . . .
C36 C 0.4221(3) 0.7120(2) 1.05081(16) 0.0285(6) Uani 1 1 d . . . . .
C37 C 0.6518(4) 0.8437(3) 0.92146(19) 0.0455(8) Uani 1 1 d . . . . .
H37A H 0.622437 0.911494 0.899483 0.068 Uiso 1 1 calc R U . . .
H37B H 0.666752 0.800134 0.880824 0.068 Uiso 1 1 calc R U . . .
H37C H 0.746217 0.830811 0.950624 0.068 Uiso 1 1 calc R U . . .
C38 C 0.4271(4) 0.6099(2) 1.0805(2) 0.0413(8) Uani 1 1 d . . . . .
H38A H 0.431236 0.570146 1.038007 0.062 Uiso 1 1 calc R U . . .
H38B H 0.336037 0.610861 1.110053 0.062 Uiso 1 1 calc R U . . .
H38C H 0.517113 0.582191 1.112890 0.062 Uiso 1 1 calc R U . . .
O1A O 0.46918(19) 0.37282(12) 0.60466(10) 0.0238(4) Uani 1 1 d . . . . .
Cu1A Cu 0.41506(3) 0.50978(2) 0.57216(2) 0.02106(9) Uani 1 1 d . . . . .
C1A C 0.6728(3) 0.47187(17) 0.67315(14) 0.0198(5) Uani 1 1 d . . . . .
H1A H 0.746358 0.492118 0.699453 0.024 Uiso 1 1 calc R U . . .
C11A C 0.5803(3) 0.63786(17) 0.63408(14) 0.0199(5) Uani 1 1 d . . . . .
C12A C 0.6109(3) 0.68588(19) 0.56650(16) 0.0272(6) Uani 1 1 d . . . . .
H12A H 0.622440 0.653830 0.521290 0.033 Uiso 1 1 calc R U . . .
C13A C 0.6245(3) 0.7797(2) 0.56443(16) 0.0294(6) Uani 1 1 d . . . . .
H13A H 0.647648 0.810837 0.518194 0.035 Uiso 1 1 calc R U . . .
C14A C 0.6046(3) 0.82824(18) 0.62964(16) 0.0277(6) Uani 1 1 d . U . . .
C15A C 0.5666(3) 0.78352(19) 0.69674(16) 0.0254(6) Uani 1 1 d . . . . .
H15A H 0.548858 0.817604 0.740978 0.031 Uiso 1 1 calc R U . . .
C16A C 0.5544(3) 0.68836(18) 0.69923(14) 0.0210(5) Uani 1 1 d . . . . .
C17A C 0.6272(4) 0.9271(2) 0.6290(2) 0.0417(7) Uani 1 1 d . U . . .
C18A C 0.5117(3) 0.64409(19) 0.77335(15) 0.0253(6) Uani 1 1 d . . . . .
C21A C 0.5836(3) 0.32566(18) 0.64771(14) 0.0208(5) Uani 1 1 d . . . . .
C22A C 0.6144(3) 0.22280(18) 0.66284(16) 0.0257(6) Uani 1 1 d . . . . .
H22A H 0.549004 0.190850 0.641796 0.031 Uiso 1 1 calc R U . . .
C23A C 0.7359(3) 0.16835(19) 0.70701(16) 0.0275(6) Uani 1 1 d . . . . .
H23A H 0.752508 0.099950 0.715651 0.033 Uiso 1 1 calc R U . . .
C24A C 0.8351(3) 0.21200(19) 0.73933(15) 0.0266(6) Uani 1 1 d . . . . .
H24A H 0.919147 0.173839 0.769354 0.032 Uiso 1 1 calc R U . . .
C25A C 0.8089(3) 0.31072(18) 0.72694(15) 0.0244(5) Uani 1 1 d . . . . .
H25A H 0.875682 0.340566 0.749323 0.029 Uiso 1 1 calc R U . . .
C26A C 0.6855(3) 0.37007(17) 0.68177(14) 0.0194(5) Uani 1 1 d . . . . .
C30A C 0.2589(3) 0.59544(19) 0.51908(15) 0.0232(5) Uani 1 1 d . . . . .
C31A C 0.0472(3) 0.7341(2) 0.45486(15) 0.0275(6) Uani 1 1 d . U . . .
C32A C 0.0668(4) 0.8269(2) 0.46133(18) 0.0387(7) Uani 1 1 d . U . . .
C35A C -0.1758(4) 0.8006(3) 0.3807(2) 0.0554(9) Uani 1 1 d . U . . .
H35A H -0.259775 0.794013 0.353170 0.067 Uiso 1 1 calc R U . . .
C37A C 0.1991(5) 0.8387(3) 0.5054(2) 0.0520(9) Uani 1 1 d . . . . .
H37D H 0.202724 0.906387 0.497454 0.078 Uiso 1 1 calc R U . . .
H37E H 0.293409 0.795537 0.487866 0.078 Uiso 1 1 calc R U . . .
H37F H 0.186890 0.821917 0.559389 0.078 Uiso 1 1 calc R U . . .
C38A C -0.0842(4) 0.6161(3) 0.4115(2) 0.0523(9) Uani 1 1 d . . . . .
H38D H -0.002061 0.579859 0.380654 0.078 Uiso 1 1 calc R U . . .
H38E H -0.181937 0.619277 0.388412 0.078 Uiso 1 1 calc R U . . .
H38F H -0.077040 0.582934 0.462594 0.078 Uiso 1 1 calc R U . . .
N1A N 0.5724(2) 0.54011(15) 0.63352(12) 0.0204(4) Uani 1 1 d . . . . .
N2A N 0.1585(3) 0.65489(16) 0.48940(13) 0.0253(5) Uani 1 1 d . . . . .
N1 N 1.0765(2) 0.53035(15) 0.85847(12) 0.0214(4) Uani 1 1 d . . . . .
N2 N 0.6545(3) 0.65518(16) 0.98384(13) 0.0257(5) Uani 1 1 d . . . . .
F4 F 0.9084(2) 0.59046(14) 0.71852(10) 0.0418(4) Uani 1 1 d . . . . .
F5 F 0.9695(2) 0.69954(12) 0.64431(9) 0.0399(4) Uani 1 1 d . . . . .
F6 F 1.13701(19) 0.56598(12) 0.68039(9) 0.0355(4) Uani 1 1 d . . . . .
F4A F 0.4572(2) 0.71075(12) 0.82224(9) 0.0366(4) Uani 1 1 d . . . . .
F5A F 0.40594(19) 0.59806(12) 0.76489(10) 0.0367(4) Uani 1 1 d . . . . .
F6A F 0.63007(19) 0.57794(12) 0.80878(9) 0.0356(4) Uani 1 1 d . . . . .
F1 F 1.0315(3) 0.97266(14) 0.74849(15) 0.0765(8) Uani 1 1 d . U . . .
F2 F 1.2470(2) 0.92647(14) 0.80214(15) 0.0628(6) Uani 1 1 d . U . . .
F3 F 1.0528(3) 0.97599(13) 0.86857(14) 0.0658(6) Uani 1 1 d . U . . .
C33A C -0.0381(5) 0.9055(3) 0.4252(2) 0.0564(9) Uani 1 1 d . U . . .
H33A H -0.027493 0.969027 0.427478 0.068 Uiso 1 1 calc R U . . .
C34A C -0.1572(5) 0.8933(3) 0.3861(2) 0.0628(10) Uani 1 1 d . U . . .
H34A H -0.228812 0.948656 0.361978 0.075 Uiso 1 1 calc R U . . .
C36A C -0.0712(3) 0.7171(2) 0.41571(17) 0.0371(7) Uani 1 1 d . U . . .
F1A F 0.5633(4) 0.97603(18) 0.68553(18) 0.1080(11) Uani 1 1 d . U . . .
F2A F 0.7678(3) 0.92578(16) 0.6303(2) 0.1112(12) Uani 1 1 d . U . . .
F3A F 0.5668(4) 0.98607(17) 0.57088(18) 0.1059(11) Uani 1 1 d . U . . .

loop_
_atom_site_aniso_label
_atom_site_aniso_U_11
_atom_site_aniso_U_22
_atom_site_aniso_U_33
_atom_site_aniso_U_23
_atom_site_aniso_U_13
_atom_site_aniso_U_12
O1 0.0242(9) 0.0232(9) 0.0297(10) 0.0000(8) 0.0031(8) -0.0116(8)
Cu1 0.02156(17) 0.02359(17) 0.02370(18) -0.00244(13) 0.00279(12) -0.00922(13)
C1 0.0211(12) 0.0235(12) 0.0218(13) -0.0001(10) 0.0006(10) -0.0091(10)
C11 0.0177(12) 0.0189(12) 0.0234(13) 0.0001(10) 0.0035(10) -0.0072(10)
C12 0.0370(16) 0.0253(13) 0.0223(14) 0.0019(11) -0.0009(11) -0.0119(12)
C13 0.0403(16) 0.0259(14) 0.0274(15) -0.0067(11) -0.0011(12) -0.0127(12)
C14 0.0263(14) 0.0195(12) 0.0345(16) -0.0015(11) 0.0005(11) -0.0061(10)
C15 0.0237(13) 0.0220(12) 0.0266(14) 0.0053(11) -0.0023(11) -0.0042(10)
C16 0.0167(12) 0.0234(12) 0.0217(13) -0.0009(10) 0.0008(10) -0.0067(10)
C17 0.0461(17) 0.0218(13) 0.0514(18) -0.0009(12) -0.0044(14) -0.0097(13)
C18 0.0250(14) 0.0277(13) 0.0280(15) -0.0006(11) -0.0023(11) -0.0096(11)
C21 0.0210(12) 0.0225(12) 0.0210(13) -0.0009(10) -0.0028(10) -0.0088(10)
C22 0.0283(14) 0.0231(13) 0.0274(14) 0.0038(11) -0.0035(11) -0.0135(11)
C23 0.0332(15) 0.0172(12) 0.0357(16) -0.0011(11) -0.0076(12) -0.0064(11)
C24 0.0313(15) 0.0245(13) 0.0326(16) -0.0058(11) 0.0008(12) -0.0048(11)
C25 0.0285(14) 0.0271(13) 0.0271(15) -0.0037(11) 0.0046(11) -0.0099(11)
C26 0.0254(13) 0.0205(12) 0.0196(13) 0.0002(10) -0.0031(10) -0.0084(10)
C30 0.0272(14) 0.0304(14) 0.0212(13) -0.0009(11) 0.0003(11) -0.0147(12)
C31 0.0244(13) 0.0257(13) 0.0240(14) -0.0076(11) -0.0028(11) -0.0036(11)
C32 0.0382(16) 0.0293(14) 0.0286(15) -0.0026(12) -0.0099(12) -0.0126(12)
C33 0.052(2) 0.0244(14) 0.047(2) -0.0065(13) -0.0177(16) -0.0049(14)
C34 0.0338(17) 0.0445(19) 0.051(2) -0.0211(16) -0.0091(15) 0.0053(14)
C35 0.0253(15) 0.055(2) 0.0350(17) -0.0149(15) -0.0002(12) -0.0051(14)
C36 0.0242(14) 0.0340(15) 0.0267(15) -0.0058(12) -0.0039(11) -0.0063(12)
C37 0.062(2) 0.0461(19) 0.0361(18) 0.0046(15) -0.0040(16) -0.0307(17)
C38 0.0324(16) 0.0469(19) 0.048(2) 0.0033(15) 0.0025(14) -0.0193(14)
O1A 0.0219(9) 0.0229(9) 0.0286(10) -0.0028(7) -0.0042(7) -0.0094(7)
Cu1A 0.01987(16) 0.02307(16) 0.02144(17) -0.00141(12) -0.00302(12) -0.00807(12)
C1A 0.0195(12) 0.0224(12) 0.0195(13) -0.0038(10) -0.0008(10) -0.0087(10)
C11A 0.0174(12) 0.0200(12) 0.0235(13) -0.0014(10) -0.0053(10) -0.0069(10)
C12A 0.0352(15) 0.0259(13) 0.0239(14) -0.0016(11) -0.0028(11) -0.0142(12)
C13A 0.0383(16) 0.0293(14) 0.0246(14) 0.0043(11) -0.0038(12) -0.0179(12)
C14A 0.0300(14) 0.0194(12) 0.0345(16) 0.0011(11) -0.0054(12) -0.0093(11)
C15A 0.0251(13) 0.0224(13) 0.0298(15) -0.0051(11) -0.0014(11) -0.0073(11)
C16A 0.0194(12) 0.0204(12) 0.0234(13) -0.0010(10) -0.0031(10) -0.0061(10)
C17A 0.0545(18) 0.0252(14) 0.0508(18) -0.0018(13) -0.0051(15) -0.0204(14)
C18A 0.0276(14) 0.0251(13) 0.0247(14) -0.0046(11) 0.0014(11) -0.0092(11)
C21A 0.0201(12) 0.0226(12) 0.0211(13) -0.0038(10) 0.0020(10) -0.0079(10)
C22A 0.0263(14) 0.0226(13) 0.0310(15) -0.0057(11) 0.0029(11) -0.0107(11)
C23A 0.0321(15) 0.0189(12) 0.0313(15) -0.0013(11) 0.0021(12) -0.0074(11)
C24A 0.0292(14) 0.0231(13) 0.0247(14) 0.0007(11) -0.0026(11) -0.0036(11)
C25A 0.0251(13) 0.0241(13) 0.0250(14) -0.0036(11) -0.0042(11) -0.0079(11)
C26A 0.0202(12) 0.0196(12) 0.0192(13) -0.0027(10) 0.0002(10) -0.0066(10)
C30A 0.0259(14) 0.0286(13) 0.0199(13) -0.0052(11) 0.0023(11) -0.0145(12)
C31A 0.0260(13) 0.0292(13) 0.0221(14) 0.0009(11) 0.0030(10) -0.0004(11)
C32A 0.0476(18) 0.0292(14) 0.0338(17) -0.0043(12) 0.0149(13) -0.0020(13)
C35A 0.0238(15) 0.090(2) 0.0366(19) 0.0118(18) -0.0010(13) 0.0041(16)
C37A 0.078(3) 0.045(2) 0.043(2) -0.0157(16) 0.0072(18) -0.0304(19)
C38A 0.0347(18) 0.076(3) 0.057(2) -0.0173(19) 0.0005(16) -0.0296(18)
N1A 0.0209(11) 0.0210(10) 0.0212(11) -0.0028(8) -0.0008(8) -0.0088(9)
N2A 0.0246(12) 0.0278(12) 0.0226(12) 0.0004(9) 0.0005(9) -0.0068(10)
N1 0.0234(11) 0.0198(10) 0.0230(11) 0.0002(9) 0.0000(9) -0.0100(9)
N2 0.0261(12) 0.0281(12) 0.0242(12) -0.0055(9) 0.0017(9) -0.0091(10)
F4 0.0383(10) 0.0573(11) 0.0413(11) -0.0060(9) -0.0053(8) -0.0314(9)
F5 0.0506(11) 0.0374(9) 0.0283(9) 0.0038(7) -0.0152(8) -0.0081(8)
F6 0.0400(10) 0.0358(9) 0.0270(9) -0.0096(7) 0.0015(7) -0.0025(8)
F4A 0.0480(10) 0.0344(9) 0.0289(9) -0.0116(7) 0.0118(8) -0.0115(8)
F5A 0.0366(9) 0.0446(10) 0.0380(10) -0.0081(8) 0.0102(8) -0.0254(8)
F6A 0.0377(9) 0.0373(9) 0.0265(9) 0.0061(7) -0.0030(7) -0.0043(8)
F1 0.114(2) 0.0302(10) 0.0857(17) 0.0230(11) -0.0438(15) -0.0278(12)
F2 0.0583(13) 0.0334(10) 0.1049(18) -0.0072(11) 0.0150(12) -0.0265(10)
F3 0.0917(17) 0.0269(10) 0.0856(16) -0.0221(10) 0.0322(13) -0.0237(11)
C33A 0.066(2) 0.0357(17) 0.049(2) 0.0069(15) 0.0192(17) 0.0121(16)
C34A 0.048(2) 0.060(2) 0.052(2) 0.0223(18) 0.0170(16) 0.0229(17)
C36A 0.0215(14) 0.0566(18) 0.0274(15) -0.0008(13) 0.0016(11) -0.0023(13)
F1A 0.183(3) 0.0481(14) 0.118(2) -0.0404(14) 0.064(2) -0.0661(17)
F2A 0.0568(14) 0.0376(12) 0.249(4) -0.0089(17) -0.0175(17) -0.0302(11)
F3A 0.171(3) 0.0391(13) 0.115(2) 0.0338(13) -0.072(2) -0.0500(16)

loop_
_atom_type_symbol
_atom_type_description
_atom_type_scat_dispersion_real
_atom_type_scat_dispersion_imag
_atom_type_scat_source
C C 0.0033 0.0016 'International Tables Vol C Tables 4.2.6.8 and 6.1.1.4'
H H 0.0000 0.0000 'International Tables Vol C Tables 4.2.6.8 and 6.1.1.4'
N N 0.0061 0.0033 'International Tables Vol C Tables 4.2.6.8 and 6.1.1.4'
O O 0.0106 0.0060 'International Tables Vol C Tables 4.2.6.8 and 6.1.1.4'
F F 0.0171 0.0103 'International Tables Vol C Tables 4.2.6.8 and 6.1.1.4'
Cu Cu 0.3201 1.2651 'International Tables Vol C Tables 4.2.6.8 and 6.1.1.4'

loop_
_geom_angle_atom_site_label_1
_geom_angle_atom_site_label_2
_geom_angle_atom_site_label_3
_geom_angle
_geom_angle_site_symmetry_1
_geom_angle_site_symmetry_3
_geom_angle_publ_flag
C21 O1 Cu1 126.26(15) . . ?
C30 Cu1 O1 136.39(10) . . ?
C30 Cu1 N1 127.50(11) . . ?
O1 Cu1 N1 95.39(8) . . ?
C30 Cu1 Cu1 87.80(9) . 2_767 ?
O1 Cu1 Cu1 95.69(6) . 2_767 ?
N1 Cu1 Cu1 96.32(7) . 2_767 ?
N1 C1 C26 127.0(2) . . ?
C12 C11 C16 118.7(2) . . ?
C12 C11 N1 117.6(2) . . ?
C16 C11 N1 123.6(2) . . ?
C13 C12 C11 120.9(3) . . ?
C12 C13 C14 120.0(2) . . ?
C15 C14 C13 119.9(2) . . ?
C15 C14 C17 119.8(3) . . ?
C13 C14 C17 120.3(3) . . ?
C14 C15 C16 120.1(2) . . ?
C15 C16 C11 120.3(2) . . ?
C15 C16 C18 118.1(2) . . ?
C11 C16 C18 121.6(2) . . ?
F1 C17 F3 108.0(3) . . ?
F1 C17 F2 105.4(3) . . ?
F3 C17 F2 104.8(3) . . ?
F1 C17 C14 113.1(3) . . ?
F3 C17 C14 112.8(3) . . ?
F2 C17 C14 112.1(2) . . ?
F4 C18 F6 106.1(2) . . ?
F4 C18 F5 106.4(2) . . ?
F6 C18 F5 106.1(2) . . ?
F4 C18 C16 112.2(2) . . ?
F6 C18 C16 112.9(2) . . ?
F5 C18 C16 112.5(2) . . ?
O1 C21 C22 119.3(2) . . ?
O1 C21 C26 124.4(2) . . ?
C22 C21 C26 116.3(2) . . ?
C23 C22 C21 122.1(2) . . ?
C22 C23 C24 121.5(2) . . ?
C25 C24 C23 118.4(3) . . ?
C24 C25 C26 122.2(2) . . ?
C25 C26 C1 116.3(2) . . ?
C25 C26 C21 119.4(2) . . ?
C1 C26 C21 124.2(2) . . ?
N2 C30 Cu1 174.6(2) . . ?
C36 C31 N2 118.8(2) . . ?
C36 C31 C32 123.9(3) . . ?
N2 C31 C32 117.3(3) . . ?
C33 C32 C31 116.3(3) . . ?
C33 C32 C37 122.4(3) . . ?
C31 C32 C37 121.3(3) . . ?
C34 C33 C32 121.1(3) . . ?
C33 C34 C35 121.2(3) . . ?
C34 C35 C36 120.6(3) . . ?
C31 C36 C35 116.9(3) . . ?
C31 C36 C38 122.2(3) . . ?
C35 C36 C38 120.8(3) . . ?
C21A O1A Cu1A 125.98(15) . . ?
C30A Cu1A O1A 135.67(9) . . ?
C30A Cu1A N1A 127.50(10) . . ?
O1A Cu1A N1A 96.00(8) . . ?
C30A Cu1A Cu1A 87.43(9) . 2_666 ?
O1A Cu1A Cu1A 96.20(6) . 2_666 ?
N1A Cu1A Cu1A 96.98(7) . 2_666 ?
N1A C1A C26A 127.7(2) . . ?
C12A C11A C16A 118.7(2) . . ?
C12A C11A N1A 118.6(2) . . ?
C16A C11A N1A 122.7(2) . . ?
C13A C12A C11A 120.9(2) . . ?
C12A C13A C14A 120.2(3) . . ?
C13A C14A C15A 119.8(2) . . ?
C13A C14A C17A 120.7(3) . . ?
C15A C14A C17A 119.5(3) . . ?
C14A C15A C16A 120.1(2) . . ?
C15A C16A C11A 120.1(2) . . ?
C15A C16A C18A 117.7(2) . . ?
C11A C16A C18A 122.2(2) . . ?
F2A C17A F3A 106.0(3) . . ?
F2A C17A F1A 106.5(3) . . ?
F3A C17A F1A 101.8(3) . . ?
F2A C17A C14A 113.3(3) . . ?
F3A C17A C14A 114.2(3) . . ?
F1A C17A C14A 114.1(3) . . ?
F4A C18A F5A 106.8(2) . . ?
F4A C18A F6A 106.0(2) . . ?
F5A C18A F6A 106.2(2) . . ?
F4A C18A C16A 112.2(2) . . ?
F5A C18A C16A 112.5(2) . . ?
F6A C18A C16A 112.7(2) . . ?
O1A C21A C22A 119.3(2) . . ?
O1A C21A C26A 124.3(2) . . ?
C22A C21A C26A 116.4(2) . . ?
C23A C22A C21A 122.0(2) . . ?
C22A C23A C24A 121.1(2) . . ?
C25A C24A C23A 118.8(2) . . ?
C24A C25A C26A 122.2(2) . . ?
C25A C26A C1A 116.2(2) . . ?
C25A C26A C21A 119.3(2) . . ?
C1A C26A C21A 124.5(2) . . ?
N2A C30A Cu1A 174.8(2) . . ?
C36A C31A N2A 119.1(3) . . ?
C36A C31A C32A 124.5(3) . . ?
N2A C31A C32A 116.3(3) . . ?
C33A C32A C31A 117.2(3) . . ?
C33A C32A C37A 121.8(3) . . ?
C31A C32A C37A 121.0(3) . . ?
C34A C35A C36A 120.6(4) . . ?
C1A N1A C11A 118.0(2) . . ?
C1A N1A Cu1A 121.38(16) . . ?
C11A N1A Cu1A 120.63(16) . . ?
C30A N2A C31A 173.3(3) . . ?
C1 N1 C11 119.2(2) . . ?
C1 N1 Cu1 122.36(17) . . ?
C11 N1 Cu1 118.38(16) . . ?
C30 N2 C31 176.5(3) . . ?
C34A C33A C32A 120.8(4) . . ?
C33A C34A C35A 121.3(3) . . ?
C31A C36A C35A 115.5(3) . . ?
C31A C36A C38A 121.3(3) . . ?
C35A C36A C38A 123.2(3) . . ?

loop_
_geom_bond_atom_site_label_1
_geom_bond_atom_site_label_2
_geom_bond_distance
_geom_bond_site_symmetry_2
_geom_bond_publ_flag
O1 C21 1.298(3) . ?
O1 Cu1 1.923(2) . ?
Cu1 C30 1.822(3) . ?
Cu1 N1 1.992(2) . ?
Cu1 Cu1 3.0291(15) 2_767 ?
C1 N1 1.300(3) . ?
C1 C26 1.434(3) . ?
C11 C12 1.390(4) . ?
C11 C16 1.401(4) . ?
C11 N1 1.428(3) . ?
C12 C13 1.386(4) . ?
C13 C14 1.386(4) . ?
C14 C15 1.386(4) . ?
C14 C17 1.501(4) . ?
C15 C16 1.393(4) . ?
C16 C18 1.499(4) . ?
C17 F1 1.323(4) . ?
C17 F3 1.332(4) . ?
C17 F2 1.336(4) . ?
C18 F4 1.340(3) . ?
C18 F6 1.343(3) . ?
C18 F5 1.344(3) . ?
C21 C22 1.428(4) . ?
C21 C26 1.441(4) . ?
C22 C23 1.370(4) . ?
C23 C24 1.398(4) . ?
C24 C25 1.375(4) . ?
C25 C26 1.419(4) . ?
C30 N2 1.161(3) . ?
C31 C36 1.390(4) . ?
C31 N2 1.403(3) . ?
C31 C32 1.407(4) . ?
C32 C33 1.395(4) . ?
C32 C37 1.497(5) . ?
C33 C34 1.374(5) . ?
C34 C35 1.378(5) . ?
C35 C36 1.398(4) . ?
C36 C38 1.503(4) . ?
O1A C21A 1.295(3) . ?
O1A Cu1A 1.926(2) . ?
Cu1A C30A 1.817(3) . ?
Cu1A N1A 1.986(2) . ?
Cu1A Cu1A 2.9770(15) 2_666 ?
C1A N1A 1.301(3) . ?
C1A C26A 1.429(3) . ?
C11A C12A 1.395(4) . ?
C11A C16A 1.401(4) . ?
C11A N1A 1.428(3) . ?
C12A C13A 1.386(4) . ?
C13A C14A 1.387(4) . ?
C14A C15A 1.390(4) . ?
C14A C17A 1.492(4) . ?
C15A C16A 1.400(3) . ?
C16A C18A 1.506(4) . ?
C17A F2A 1.288(4) . ?
C17A F3A 1.298(4) . ?
C17A F1A 1.313(4) . ?
C18A F4A 1.337(3) . ?
C18A F5A 1.338(3) . ?
C18A F6A 1.347(3) . ?
C21A C22A 1.426(4) . ?
C21A C26A 1.438(3) . ?
C22A C23A 1.377(4) . ?
C23A C24A 1.398(4) . ?
C24A C25A 1.369(4) . ?
C25A C26A 1.420(4) . ?
C30A N2A 1.162(3) . ?
C31A C36A 1.388(4) . ?
C31A N2A 1.399(3) . ?
C31A C32A 1.409(4) . ?
C32A C33A 1.376(5) . ?
C32A C37A 1.511(5) . ?
C35A C34A 1.401(6) . ?
C35A C36A 1.409(5) . ?
C38A C36A 1.499(5) . ?
C33A C34A 1.363(6) . ?
